data_4342895
loop_
_publ_author_name
'Mokhtarzadeh, Charles C.'
'Margulieux, Grant W.'
'Carpenter, Alex E.'
'Weidemann, Nils'
'Moore, Curtis E.'
'Rheingold, Arnold L.'
'Figueroa, Joshua S.'

_publ_section_title
;
 Synthesis and protonation of an encumbered iron tetraisocyanide dianion.
;
_journal_issue 11
_journal_name_full 'Inorganic chemistry'
_journal_page_first 5579
_journal_page_last 5587
_journal_paper_doi 10.1021/acs.inorgchem.5b00730
_journal_volume 54
_journal_year 2015
_chemical_formula_moiety 'C52 H50 Fe I2 N2 O2'
_chemical_formula_sum 'C52 H50 Fe I2 N2 O2'
_chemical_formula_weight 1044.59
_chemical_name_common cis,cis,trans-FeI2(CO)2(CNArMes2)2
_chemical_name_systematic
;
 ?
;
_space_group_crystal_system triclinic
_space_group_IT_number 2
_space_group_name_Hall '-P 1'
_space_group_name_H-M_alt 'P -1'
_symmetry_space_group_name_Hall '-P 1'
_symmetry_space_group_name_H-M 'P -1'
_atom_sites_solution_hydrogens geom
_atom_sites_solution_primary heavy
_atom_sites_solution_secondary difmap
_audit_creation_date 2014-04-03
_audit_creation_method
;
Olex2 1.2-beta
(compiled 2014.03.20 svn.r2914 for OlexSys, GUI svn.r4816)
;
_cell_angle_alpha 64.878(2)
_cell_angle_beta 64.999(2)
_cell_angle_gamma 64.8240(10)
_cell_formula_units_Z 2
_cell_length_a 13.5946(5)
_cell_length_b 14.6648(5)
_cell_length_c 15.0797(5)
_cell_measurement_reflns_used 9857
_cell_measurement_temperature 100
_cell_measurement_theta_max 29.087
_cell_measurement_theta_min 2.554
_cell_volume 2353.46(15)
_computing_cell_refinement 'SAINT v8.34A (Bruker, 2013)'
_computing_data_collection 'APEX2 v2014.1-1 (Bruker, 2014)'
_computing_data_reduction 'SAINT v8.34A (Bruker, 2013)'
_computing_molecular_graphics 'Olex2 (Dolomanov et al., 2009)'
_computing_publication_material 'Olex2 (Dolomanov et al., 2009)'
_computing_structure_refinement 'ShelXL (Sheldrick, 2008)'
_computing_structure_solution 'ShelXS (Sheldrick, 2008)'
_diffrn_ambient_temperature 100
_diffrn_detector 'Bruker APEX-II CCD'
_diffrn_detector_area_resol_mean 7.9
_diffrn_detector_type 'CCD Area Detector'
_diffrn_measured_fraction_theta_full 0.999
_diffrn_measured_fraction_theta_max 0.996
_diffrn_measurement_device 'Kappa Four-Circle Diffractometer'
_diffrn_measurement_device_type 'Bruker APEX II TXS'
_diffrn_measurement_method '\w and \f scans'
_diffrn_radiation_monochromator 'Double Bounce Multilayer Mirrors'
_diffrn_radiation_probe x-ray
_diffrn_radiation_type MoK\a
_diffrn_radiation_wavelength 0.71073
_diffrn_reflns_av_R_equivalents 0.0313
_diffrn_reflns_av_unetI/netI 0.0345
_diffrn_reflns_laue_measured_fraction_full 0.999
_diffrn_reflns_laue_measured_fraction_max 0.996
_diffrn_reflns_limit_h_max 18
_diffrn_reflns_limit_h_min -18
_diffrn_reflns_limit_k_max 14
_diffrn_reflns_limit_k_min -20
_diffrn_reflns_limit_l_max 13
_diffrn_reflns_limit_l_min -20
_diffrn_reflns_number 38501
_diffrn_reflns_point_group_measured_fraction_full 0.999
_diffrn_reflns_point_group_measured_fraction_max 0.996
_diffrn_reflns_theta_full 25.000
_diffrn_reflns_theta_max 29.147
_diffrn_reflns_theta_min 1.608
_diffrn_source 'Micro Focus Rotating Anode'
_diffrn_source_type 'Bruker TXS'
_diffrn_standards_number 0
_exptl_absorpt_coefficient_mu 1.673
_exptl_absorpt_correction_T_max 0.7458
_exptl_absorpt_correction_T_min 0.6477
_exptl_absorpt_correction_type multi-scan
_exptl_absorpt_process_details
;
SADABS-2012/1 (Bruker,2012) was used for absorption correction.
wR2(int) was 0.1110 before and 0.0419 after correction.
The Ratio of minimum to maximum transmission is 0.8685.
The \l/2 correction factor is 0.0015.
;
_exptl_crystal_colour Brown
_exptl_crystal_colour_primary brown
_exptl_crystal_density_diffrn 1.474
_exptl_crystal_description Plate
_exptl_crystal_F_000 1048
_exptl_crystal_size_max 0.105
_exptl_crystal_size_mid 0.047
_exptl_crystal_size_min 0.021
_refine_diff_density_max 3.910
_refine_diff_density_min -1.992
_refine_diff_density_rms 0.100
_refine_ls_extinction_method none
_refine_ls_goodness_of_fit_ref 1.037
_refine_ls_hydrogen_treatment constr
_refine_ls_matrix_type full
_refine_ls_number_parameters 568
_refine_ls_number_reflns 12639
_refine_ls_number_restraints 58
_refine_ls_restrained_S_all 1.042
_refine_ls_R_factor_all 0.0525
_refine_ls_R_factor_gt 0.0412
_refine_ls_shift/su_max 0.002
_refine_ls_shift/su_mean 0.000
_refine_ls_structure_factor_coef Fsqd
_refine_ls_weighting_details 'w=1/[\s^2^(Fo^2^)+(0.0349P)^2^+5.1158P] where P=(Fo^2^+2Fc^2^)/3'
_refine_ls_weighting_scheme calc
_refine_ls_wR_factor_gt 0.0954
_refine_ls_wR_factor_ref 0.1015
_reflns_Friedel_coverage 0.000
_reflns_number_gt 10524
_reflns_number_total 12639
_reflns_threshold_expression 'I > 2\s(I)'
_cod_data_source_file ic5b00730_si_002.cif
_cod_data_source_block JFig957
_cod_depositor_comments
;
The following automatic conversions were performed:

'_diffrn_radiation_probe' value 'X-ray' changed to 'x-ray' according
to
/usr/data/users/saulius/crontab/automatic-downloads/rss-feeds/ACS/lib/dictionaries/cif_core.dic
dictionary named 'cif_core.dic' version 2.4.2 from 2011-04-26.

'_exptl_crystal_colour_primary' value 'Brown' changed to 'brown'
according to
/usr/data/users/saulius/crontab/automatic-downloads/rss-feeds/ACS/lib/dictionaries/cif_core.dic
dictionary named 'cif_core.dic' version 2.4.2 from 2011-04-26.

Automatic conversion script
Id: cif_fix_values 3271 2015-04-21 07:52:19Z andrius 

 Adding full bibliography for 4342892--4342900.cif.
;
_cod_database_code 4342895
_shelxl_version_number 2014/6
_shelx_space_group_comment
;
The symmetry employed for this shelxl refinement is uniquely defined
by the following loop, which should always be used as a source of
symmetry information in preference to the above space-group names.
They are only intended as comments.
;
_shelx_estimated_absorpt_t_max 0.966
_shelx_estimated_absorpt_t_min 0.844
_olex2_refinement_description
;
1. Fixed Uiso
 At 1.2 times of:
  All C(H) groups
 At 1.5 times of:
  All C(H,H,H) groups
2. Restrained distances
 Fe1-C3B
 1.75 with sigma of 0.02
 O2-C4 = O1-C3 = O1B-C3B
 1.1 with sigma of 0.02
3. Uiso/Uaniso restraints and constraints
Uanis(C3) = Uanis(C3B)
Uanis(O1B) = Uanis(O1)
4. Rigid body (RIGU) restrains
 Fe1, C3B, I2, O1B, C4, I2C, O2, I2B, C3, O1
 with sigma for 1-2 distances of 0.004 and sigma for 1-3 distances of 0.004
5. Others
 Fixed Sof: I2(0.6308) O1(0.86607) O2(0.76475) C3(0.86607) C4(0.76475)
 I2B(0.13393) I2C(0.23525) O1B(0.3692) C3B(0.3692)
6.a Aromatic/amide H refined with riding coordinates:
 C7(H7), C8(H8), C9(H9), C13(H13), C15(H15), C22(H22), C24(H24), C31(H31),
 C32(H32), C33(H33), C37(H37), C39(H39), C46(H46), C48(H48)
6.b Idealised Me refined as rotating group:
 C17(H17A,H17B,H17C), C18(H18A,H18B,H18C), C19(H19A,H19B,H19C), C26(H26A,H26B,
 H26C), C27(H27A,H27B,H27C), C28(H28A,H28B,H28C), C41(H41A,H41B,H41C), C42(H42A,
 H42B,H42C), C43(H43A,H43B,H43C), C50(H50A,H50B,H50C), C51(H51A,H51B,H51C),
 C52(H52A,H52B,H52C)
;

loop_
_space_group_symop_operation_xyz
'x, y, z'
'-x, -y, -z'

loop_
_atom_site_label
_atom_site_type_symbol
_atom_site_fract_x
_atom_site_fract_y
_atom_site_fract_z
_atom_site_U_iso_or_equiv
_atom_site_adp_type
_atom_site_occupancy
_atom_site_site_symmetry_order
_atom_site_calc_flag
_atom_site_refinement_flags_posn
_atom_site_refinement_flags_occupancy
_atom_site_disorder_assembly
_atom_site_disorder_group
I1 I 0.44653(2) 0.66775(2) 0.75503(2) 0.03138(6) Uani 1 1 d . . . .
Fe1 Fe 0.22297(4) 0.75342(3) 0.81382(3) 0.02355(9) Uani 1 1 d D . . .
N1 N 0.2615(2) 0.85154(18) 0.93313(18) 0.0204(4) Uani 1 1 d . . . .
N2 N 0.2224(2) 0.64569(18) 0.68111(17) 0.0195(4) Uani 1 1 d . . . .
C1 C 0.2458(2) 0.8165(2) 0.8867(2) 0.0193(5) Uani 1 1 d . . . .
C2 C 0.2190(2) 0.6883(2) 0.7320(2) 0.0200(5) Uani 1 1 d . . . .
C5 C 0.2885(2) 0.8908(2) 0.9876(2) 0.0219(5) Uani 1 1 d . . . .
C6 C 0.2773(3) 0.8378(2) 1.0917(2) 0.0238(6) Uani 1 1 d . . . .
C7 C 0.3041(3) 0.8792(2) 1.1438(3) 0.0297(6) Uani 1 1 d . . . .
H7 H 0.2973 0.8458 1.2148 0.036 Uiso 1 1 calc R . . .
C8 C 0.3405(3) 0.9683(3) 1.0935(3) 0.0339(7) Uani 1 1 d . . . .
H8 H 0.3585 0.9951 1.1302 0.041 Uiso 1 1 calc R . . .
C9 C 0.3509(3) 1.0188(2) 0.9900(3) 0.0307(7) Uani 1 1 d . . . .
H9 H 0.3760 1.0799 0.9568 0.037 Uiso 1 1 calc R . . .
C10 C 0.3251(2) 0.9813(2) 0.9340(2) 0.0243(6) Uani 1 1 d . . . .
C11 C 0.2377(3) 0.7415(2) 1.1475(2) 0.0243(6) Uani 1 1 d . . . .
C12 C 0.1276(3) 0.7507(2) 1.2173(2) 0.0274(6) Uani 1 1 d . . . .
C13 C 0.0947(3) 0.6599(3) 1.2766(3) 0.0319(7) Uani 1 1 d . . . .
H13 H 0.0204 0.6660 1.3236 0.038 Uiso 1 1 calc R . . .
C14 C 0.1670(3) 0.5604(3) 1.2693(3) 0.0330(7) Uani 1 1 d . . . .
C15 C 0.2723(3) 0.5538(2) 1.1967(3) 0.0317(7) Uani 1 1 d . . . .
H15 H 0.3209 0.4866 1.1887 0.038 Uiso 1 1 calc R . . .
C16 C 0.3103(3) 0.6431(2) 1.1340(2) 0.0282(6) Uani 1 1 d . . . .
C17 C 0.0456(3) 0.8580(3) 1.2257(3) 0.0334(7) Uani 1 1 d . . . .
H17A H 0.0778 0.8914 1.2466 0.050 Uiso 1 1 calc GR . . .
H17B H -0.0268 0.8497 1.2769 0.050 Uiso 1 1 calc GR . . .
H17C H 0.0328 0.9025 1.1591 0.050 Uiso 1 1 calc GR . . .
C18 C 0.1314(4) 0.4625(3) 1.3403(3) 0.0467(10) Uani 1 1 d . . . .
H18A H 0.1598 0.4330 1.3997 0.070 Uiso 1 1 calc GR . . .
H18B H 0.1632 0.4101 1.3036 0.070 Uiso 1 1 calc GR . . .
H18C H 0.0482 0.4810 1.3635 0.070 Uiso 1 1 calc GR . . .
C19 C 0.4245(3) 0.6297(3) 1.0544(3) 0.0327(7) Uani 1 1 d . . . .
H19A H 0.4209 0.6145 0.9987 0.049 Uiso 1 1 calc GR . . .
H19B H 0.4816 0.5711 1.0856 0.049 Uiso 1 1 calc GR . . .
H19C H 0.4455 0.6948 1.0269 0.049 Uiso 1 1 calc GR . . .
C20 C 0.3343(3) 1.0333(2) 0.8228(2) 0.0244(6) Uani 1 1 d . . . .
C21 C 0.2450(3) 1.1219(2) 0.7932(3) 0.0288(6) Uani 1 1 d . . . .
C22 C 0.2527(3) 1.1661(2) 0.6897(3) 0.0329(7) Uani 1 1 d . . . .
H22 H 0.1922 1.2252 0.6695 0.039 Uiso 1 1 calc R . . .
C23 C 0.3450(3) 1.1274(3) 0.6149(3) 0.0363(7) Uani 1 1 d . . . .
C24 C 0.4344(3) 1.0414(3) 0.6458(3) 0.0339(7) Uani 1 1 d . . . .
H24 H 0.4997 1.0153 0.5952 0.041 Uiso 1 1 calc R . . .
C25 C 0.4299(3) 0.9932(2) 0.7486(3) 0.0288(6) Uani 1 1 d . . . .
C26 C 0.1426(3) 1.1663(3) 0.8722(3) 0.0372(8) Uani 1 1 d . . . .
H26A H 0.1080 1.1107 0.9224 0.056 Uiso 1 1 calc GR . . .
H26B H 0.0871 1.2240 0.8384 0.056 Uiso 1 1 calc GR . . .
H26C H 0.1661 1.1932 0.9072 0.056 Uiso 1 1 calc GR . . .
C27 C 0.3481(4) 1.1740(3) 0.5035(3) 0.0532(10) Uani 1 1 d . . . .
H27A H 0.3241 1.1311 0.4860 0.080 Uiso 1 1 calc GR . . .
H27B H 0.4257 1.1748 0.4604 0.080 Uiso 1 1 calc GR . . .
H27C H 0.2965 1.2463 0.4919 0.080 Uiso 1 1 calc GR . . .
C28 C 0.5264(3) 0.8983(3) 0.7795(3) 0.0350(7) Uani 1 1 d . . . .
H28A H 0.5507 0.9098 0.8255 0.052 Uiso 1 1 calc GR . . .
H28B H 0.5904 0.8883 0.7182 0.052 Uiso 1 1 calc GR . . .
H28C H 0.5006 0.8353 0.8148 0.052 Uiso 1 1 calc GR . . .
C29 C 0.2467(2) 0.5834(2) 0.6208(2) 0.0200(5) Uani 1 1 d . . . .
C30 C 0.2498(2) 0.6332(2) 0.5178(2) 0.0224(5) Uani 1 1 d . . . .
C31 C 0.2798(3) 0.5686(3) 0.4583(2) 0.0281(6) Uani 1 1 d . . . .
H31 H 0.2821 0.5995 0.3881 0.034 Uiso 1 1 calc R . . .
C32 C 0.3060(3) 0.4602(3) 0.5006(3) 0.0329(7) Uani 1 1 d . . . .
H32 H 0.3286 0.4172 0.4585 0.039 Uiso 1 1 calc R . . .
C33 C 0.2996(3) 0.4133(2) 0.6038(3) 0.0294(6) Uani 1 1 d . . . .
H33 H 0.3164 0.3388 0.6317 0.035 Uiso 1 1 calc R . . .
C34 C 0.2687(2) 0.4743(2) 0.6670(2) 0.0226(5) Uani 1 1 d . . . .
C35 C 0.2199(2) 0.7503(2) 0.4735(2) 0.0220(5) Uani 1 1 d . . . .
C36 C 0.1112(3) 0.8073(3) 0.4612(2) 0.0271(6) Uani 1 1 d . . . .
C37 C 0.0842(3) 0.9163(3) 0.4173(2) 0.0314(7) Uani 1 1 d . . . .
H37 H 0.0103 0.9554 0.4098 0.038 Uiso 1 1 calc R . . .
C38 C 0.1632(3) 0.9690(2) 0.3842(2) 0.0309(7) Uani 1 1 d . . . .
C39 C 0.2695(3) 0.9114(3) 0.3989(2) 0.0279(6) Uani 1 1 d . . . .
H39 H 0.3235 0.9473 0.3772 0.033 Uiso 1 1 calc R . . .
C40 C 0.2991(2) 0.8027(2) 0.4446(2) 0.0237(6) Uani 1 1 d . . . .
C41 C 0.0227(3) 0.7520(3) 0.4976(3) 0.0340(7) Uani 1 1 d . . . .
H41A H 0.0520 0.6980 0.4632 0.051 Uiso 1 1 calc GR . . .
H41B H -0.0470 0.8037 0.4813 0.051 Uiso 1 1 calc GR . . .
H41C H 0.0058 0.7186 0.5719 0.051 Uiso 1 1 calc GR . . .
C42 C 0.1339(4) 1.0867(3) 0.3320(3) 0.0476(10) Uani 1 1 d . . . .
H42A H 0.1535 1.1003 0.2580 0.071 Uiso 1 1 calc GR . . .
H42B H 0.1769 1.1166 0.3450 0.071 Uiso 1 1 calc GR . . .
H42C H 0.0522 1.1195 0.3591 0.071 Uiso 1 1 calc GR . . .
C43 C 0.4132(3) 0.7453(3) 0.4647(2) 0.0284(6) Uani 1 1 d . . . .
H43A H 0.4078 0.7492 0.5300 0.043 Uiso 1 1 calc GR . . .
H43B H 0.4701 0.7782 0.4092 0.043 Uiso 1 1 calc GR . . .
H43C H 0.4356 0.6712 0.4681 0.043 Uiso 1 1 calc GR . . .
C44 C 0.2564(3) 0.4263(2) 0.7793(2) 0.0239(6) Uani 1 1 d . . . .
C45 C 0.3522(3) 0.3759(2) 0.8148(3) 0.0278(6) Uani 1 1 d . . . .
C46 C 0.3365(3) 0.3303(2) 0.9197(3) 0.0315(7) Uani 1 1 d . . . .
H46 H 0.4014 0.2941 0.9439 0.038 Uiso 1 1 calc R . . .
C47 C 0.2296(3) 0.3358(2) 0.9901(3) 0.0349(7) Uani 1 1 d . . . .
C48 C 0.1357(3) 0.3865(3) 0.9533(3) 0.0349(7) Uani 1 1 d . . . .
H48 H 0.0617 0.3907 1.0006 0.042 Uiso 1 1 calc R . . .
C49 C 0.1475(3) 0.4313(2) 0.8488(3) 0.0298(6) Uani 1 1 d . . . .
C50 C 0.4704(3) 0.3722(3) 0.7421(3) 0.0406(8) Uani 1 1 d . . . .
H50A H 0.4995 0.3138 0.7133 0.061 Uiso 1 1 calc GR . . .
H50B H 0.5206 0.3615 0.7792 0.061 Uiso 1 1 calc GR . . .
H50C H 0.4680 0.4389 0.6865 0.061 Uiso 1 1 calc GR . . .
C51 C 0.2156(4) 0.2904(3) 1.1035(3) 0.0528(11) Uani 1 1 d . . . .
H51A H 0.2692 0.2193 1.1177 0.079 Uiso 1 1 calc GR . . .
H51B H 0.1376 0.2868 1.1407 0.079 Uiso 1 1 calc GR . . .
H51C H 0.2308 0.3355 1.1259 0.079 Uiso 1 1 calc GR . . .
C52 C 0.0433(3) 0.4827(3) 0.8119(3) 0.0420(9) Uani 1 1 d . . . .
H52A H 0.0391 0.5564 0.7714 0.063 Uiso 1 1 calc GR . . .
H52B H -0.0250 0.4802 0.8711 0.063 Uiso 1 1 calc GR . . .
H52C H 0.0483 0.4448 0.7693 0.063 Uiso 1 1 calc GR . . .
I2 I 0.22214(3) 0.92210(3) 0.66168(3) 0.02414(7) Uani 0.6308 1 d . P A 1
O1 O 0.2188(3) 0.5597(3) 0.9940(2) 0.0376(7) Uani 0.8661 1 d D P A 1
O2 O -0.0243(4) 0.8514(6) 0.8731(5) 0.0275(11) Uani 0.7647 1 d D P A 1
C3 C 0.2211(4) 0.6334(4) 0.9235(4) 0.0254(8) Uani 0.8661 1 d D P A 1
C4 C 0.0633(5) 0.8144(5) 0.8536(5) 0.0215(11) Uani 0.7647 1 d D P A 1
I2B I 0.19238(19) 0.6130(2) 0.96196(17) 0.0271(4) Uani 0.1339 1 d . P A 2
I2C I 0.01581(13) 0.83502(13) 0.86017(14) 0.0281(4) Uani 0.2352 1 d . P A 2
O1B O 0.2534(7) 0.9503(6) 0.6165(6) 0.0376(7) Uani 0.3692 1 d D P A 2
C3B C 0.2457(8) 0.8703(7) 0.6966(6) 0.0254(8) Uani 0.3692 1 d D P A 2

loop_
_atom_site_aniso_label
_atom_site_aniso_U_11
_atom_site_aniso_U_22
_atom_site_aniso_U_33
_atom_site_aniso_U_23
_atom_site_aniso_U_13
_atom_site_aniso_U_12
I1 0.02686(10) 0.03842(12) 0.03085(11) -0.01540(9) -0.01280(8) -0.00223(8)
Fe1 0.0283(2) 0.0255(2) 0.0275(2) -0.01388(17) -0.01392(17) -0.00577(16)
N1 0.0255(11) 0.0168(11) 0.0243(12) -0.0046(9) -0.0126(9) -0.0076(9)
N2 0.0264(11) 0.0178(11) 0.0185(11) -0.0031(9) -0.0103(9) -0.0089(9)
C1 0.0232(12) 0.0165(12) 0.0218(13) -0.0038(10) -0.0102(10) -0.0075(10)
C2 0.0249(13) 0.0171(12) 0.0199(13) -0.0025(10) -0.0104(10) -0.0073(10)
C5 0.0268(13) 0.0187(13) 0.0306(15) -0.0093(11) -0.0169(12) -0.0058(10)
C6 0.0316(14) 0.0193(13) 0.0302(15) -0.0078(11) -0.0187(12) -0.0061(11)
C7 0.0393(16) 0.0295(15) 0.0337(16) -0.0115(13) -0.0236(14) -0.0074(13)
C8 0.0458(18) 0.0323(16) 0.0440(19) -0.0152(15) -0.0244(16) -0.0148(14)
C9 0.0383(16) 0.0245(15) 0.0434(18) -0.0107(13) -0.0192(14) -0.0140(13)
C10 0.0281(14) 0.0181(13) 0.0335(16) -0.0072(11) -0.0158(12) -0.0069(11)
C11 0.0362(15) 0.0201(13) 0.0270(14) -0.0039(11) -0.0220(12) -0.0080(11)
C12 0.0365(16) 0.0262(14) 0.0298(15) -0.0061(12) -0.0216(13) -0.0088(12)
C13 0.0387(17) 0.0352(17) 0.0308(16) -0.0031(13) -0.0199(14) -0.0162(14)
C14 0.0482(19) 0.0280(15) 0.0359(17) 0.0022(13) -0.0307(15) -0.0163(14)
C15 0.0464(18) 0.0191(14) 0.0417(18) -0.0030(13) -0.0334(16) -0.0064(13)
C16 0.0406(16) 0.0225(14) 0.0333(16) -0.0051(12) -0.0258(14) -0.0083(12)
C17 0.0359(16) 0.0313(16) 0.0387(18) -0.0136(14) -0.0162(14) -0.0069(13)
C18 0.065(2) 0.0363(19) 0.052(2) 0.0115(17) -0.041(2) -0.0279(18)
C19 0.0391(17) 0.0250(15) 0.0402(18) -0.0108(13) -0.0239(15) -0.0020(13)
C20 0.0313(14) 0.0174(13) 0.0333(16) -0.0050(11) -0.0152(12) -0.0120(11)
C21 0.0372(16) 0.0179(13) 0.0396(17) -0.0054(12) -0.0196(14) -0.0104(12)
C22 0.0439(18) 0.0185(14) 0.0434(19) -0.0002(13) -0.0254(15) -0.0123(13)
C23 0.051(2) 0.0282(16) 0.0351(18) 0.0024(14) -0.0160(16) -0.0252(15)
C24 0.0362(17) 0.0325(17) 0.0346(17) -0.0066(14) -0.0062(14) -0.0191(14)
C25 0.0308(15) 0.0230(14) 0.0398(17) -0.0066(13) -0.0131(13) -0.0143(12)
C26 0.0434(19) 0.0269(16) 0.047(2) -0.0166(15) -0.0245(16) 0.0006(14)
C27 0.077(3) 0.043(2) 0.038(2) 0.0035(17) -0.024(2) -0.026(2)
C28 0.0285(15) 0.0318(17) 0.046(2) -0.0109(15) -0.0125(14) -0.0100(13)
C29 0.0233(12) 0.0207(13) 0.0240(13) -0.0110(11) -0.0103(10) -0.0061(10)
C30 0.0233(13) 0.0268(14) 0.0234(14) -0.0094(11) -0.0098(11) -0.0082(11)
C31 0.0309(15) 0.0374(17) 0.0276(15) -0.0152(13) -0.0104(12) -0.0134(13)
C32 0.0339(16) 0.0375(18) 0.0430(19) -0.0262(15) -0.0137(14) -0.0080(13)
C33 0.0303(15) 0.0227(14) 0.0458(19) -0.0164(13) -0.0168(14) -0.0056(12)
C34 0.0235(13) 0.0205(13) 0.0323(15) -0.0086(11) -0.0148(11) -0.0068(10)
C35 0.0272(13) 0.0274(14) 0.0148(12) -0.0058(10) -0.0084(10) -0.0093(11)
C36 0.0300(14) 0.0335(16) 0.0194(13) -0.0051(12) -0.0104(11) -0.0107(12)
C37 0.0311(15) 0.0344(17) 0.0224(15) -0.0011(12) -0.0121(12) -0.0076(13)
C38 0.0395(17) 0.0265(15) 0.0159(13) 0.0026(11) -0.0073(12) -0.0100(13)
C39 0.0343(15) 0.0319(16) 0.0167(13) -0.0039(12) -0.0042(11) -0.0157(13)
C40 0.0277(14) 0.0304(15) 0.0162(12) -0.0075(11) -0.0063(11) -0.0112(11)
C41 0.0296(15) 0.0418(19) 0.0335(17) -0.0046(14) -0.0150(13) -0.0142(14)
C42 0.053(2) 0.0298(18) 0.0328(19) 0.0079(15) -0.0097(17) -0.0087(16)
C43 0.0280(14) 0.0332(16) 0.0299(16) -0.0108(13) -0.0112(12) -0.0103(12)
C44 0.0314(14) 0.0148(12) 0.0324(15) -0.0038(11) -0.0175(12) -0.0083(11)
C45 0.0319(15) 0.0200(13) 0.0382(17) -0.0082(12) -0.0197(13) -0.0047(11)
C46 0.0391(17) 0.0203(14) 0.0423(18) -0.0027(13) -0.0270(15) -0.0069(12)
C47 0.0479(19) 0.0222(15) 0.0358(18) 0.0073(13) -0.0221(15) -0.0178(14)
C48 0.0393(17) 0.0330(17) 0.0325(17) 0.0047(14) -0.0160(14) -0.0201(14)
C49 0.0332(15) 0.0258(15) 0.0349(17) 0.0016(13) -0.0188(13) -0.0145(12)
C50 0.0318(17) 0.054(2) 0.042(2) -0.0216(17) -0.0196(15) -0.0025(15)
C51 0.066(3) 0.048(2) 0.038(2) 0.0166(17) -0.029(2) -0.026(2)
C52 0.0322(17) 0.053(2) 0.040(2) 0.0012(17) -0.0188(15) -0.0183(16)
I2 0.03264(16) 0.01699(15) 0.02548(16) -0.00318(12) -0.01560(14) -0.00600(12)
O1 0.060(2) 0.0341(15) 0.0244(14) 0.0022(13) -0.0150(13) -0.0274(14)
O2 0.016(3) 0.037(3) 0.033(2) -0.0206(17) -0.011(2) 0.002(2)
C3 0.038(2) 0.0201(18) 0.026(2) -0.0050(16) -0.0151(17) -0.0120(15)
C4 0.020(3) 0.029(3) 0.024(2) -0.0177(18) -0.007(2) -0.004(2)
I2B 0.0380(10) 0.0307(11) 0.0219(11) -0.0019(9) -0.0116(8) -0.0218(8)
I2C 0.0142(10) 0.0280(9) 0.0452(8) -0.0217(6) -0.0093(10) 0.0023(9)
O1B 0.060(2) 0.0341(15) 0.0244(14) 0.0022(13) -0.0150(13) -0.0274(14)
C3B 0.038(2) 0.0201(18) 0.026(2) -0.0050(16) -0.0151(17) -0.0120(15)

loop_
_atom_type_symbol
_atom_type_description
_atom_type_scat_dispersion_real
_atom_type_scat_dispersion_imag
_atom_type_scat_source
C C 0.0033 0.0016 'International Tables Vol C Tables 4.2.6.8 and 6.1.1.4'
H H 0.0000 0.0000 'International Tables Vol C Tables 4.2.6.8 and 6.1.1.4'
Fe Fe 0.3463 0.8444 'International Tables Vol C Tables 4.2.6.8 and 6.1.1.4'
I I -0.4742 1.8119 'International Tables Vol C Tables 4.2.6.8 and 6.1.1.4'
N N 0.0061 0.0033 'International Tables Vol C Tables 4.2.6.8 and 6.1.1.4'
O O 0.0106 0.0060 'International Tables Vol C Tables 4.2.6.8 and 6.1.1.4'

loop_
_geom_angle_atom_site_label_1
_geom_angle_atom_site_label_2
_geom_angle_atom_site_label_3
_geom_angle
C1 Fe1 I1 87.75(8)
C1 Fe1 I2 89.60(8)
C1 Fe1 C4 93.24(19)
C1 Fe1 I2B 90.00(9)
C1 Fe1 I2C 94.11(9)
C1 Fe1 C3B 88.3(2)
C2 Fe1 I1 85.66(8)
C2 Fe1 C1 173.04(12)
C2 Fe1 I2 88.69(8)
C2 Fe1 C4 93.33(19)
C2 Fe1 I2B 92.76(9)
C2 Fe1 I2C 92.40(9)
C2 Fe1 C3B 89.0(2)
I2 Fe1 I1 94.682(17)
C3 Fe1 I1 86.23(16)
C3 Fe1 C1 90.45(16)
C3 Fe1 C2 91.36(16)
C3 Fe1 I2 179.09(17)
C3 Fe1 C4 94.2(3)
C4 Fe1 I1 178.91(17)
C4 Fe1 I2 84.9(2)
I2B Fe1 I1 94.53(6)
I2B Fe1 I2C 87.34(7)
I2C Fe1 I1 177.37(5)
C3B Fe1 I1 86.4(3)
C3B Fe1 I2B 178.1(3)
C3B Fe1 I2C 91.8(3)
C1 N1 C5 176.2(3)
C2 N2 C29 169.5(3)
N1 C1 Fe1 177.6(2)
N2 C2 Fe1 176.5(2)
C6 C5 N1 118.3(2)
C6 C5 C10 123.9(2)
C10 C5 N1 117.9(3)
C5 C6 C7 116.8(3)
C5 C6 C11 123.0(2)
C7 C6 C11 120.2(3)
C6 C7 H7 119.5
C8 C7 C6 120.9(3)
C8 C7 H7 119.5
C7 C8 H8 119.6
C7 C8 C9 120.7(3)
C9 C8 H8 119.6
C8 C9 H9 119.5
C8 C9 C10 120.9(3)
C10 C9 H9 119.5
C5 C10 C20 120.5(2)
C9 C10 C5 116.7(3)
C9 C10 C20 122.8(3)
C12 C11 C6 118.8(3)
C16 C11 C6 120.8(3)
C16 C11 C12 120.4(3)
C11 C12 C17 120.5(3)
C13 C12 C11 118.9(3)
C13 C12 C17 120.6(3)
C12 C13 H13 118.9
C14 C13 C12 122.1(3)
C14 C13 H13 118.9
C13 C14 C18 120.7(4)
C15 C14 C13 118.0(3)
C15 C14 C18 121.3(3)
C14 C15 H15 118.8
C14 C15 C16 122.4(3)
C16 C15 H15 118.8
C11 C16 C15 118.0(3)
C11 C16 C19 122.9(3)
C15 C16 C19 119.1(3)
C12 C17 H17A 109.5
C12 C17 H17B 109.5
C12 C17 H17C 109.5
H17A C17 H17B 109.5
H17A C17 H17C 109.5
H17B C17 H17C 109.5
C14 C18 H18A 109.5
C14 C18 H18B 109.5
C14 C18 H18C 109.5
H18A C18 H18B 109.5
H18A C18 H18C 109.5
H18B C18 H18C 109.5
C16 C19 H19A 109.5
C16 C19 H19B 109.5
C16 C19 H19C 109.5
H19A C19 H19B 109.5
H19A C19 H19C 109.5
H19B C19 H19C 109.5
C21 C20 C10 119.4(3)
C25 C20 C10 120.3(3)
C25 C20 C21 120.3(3)
C20 C21 C26 120.7(3)
C22 C21 C20 118.5(3)
C22 C21 C26 120.8(3)
C21 C22 H22 118.7
C23 C22 C21 122.5(3)
C23 C22 H22 118.7
C22 C23 C24 118.0(3)
C22 C23 C27 121.2(3)
C24 C23 C27 120.8(4)
C23 C24 H24 119.2
C25 C24 C23 121.6(3)
C25 C24 H24 119.2
C20 C25 C28 120.8(3)
C24 C25 C20 119.0(3)
C24 C25 C28 120.2(3)
C21 C26 H26A 109.5
C21 C26 H26B 109.5
C21 C26 H26C 109.5
H26A C26 H26B 109.5
H26A C26 H26C 109.5
H26B C26 H26C 109.5
C23 C27 H27A 109.5
C23 C27 H27B 109.5
C23 C27 H27C 109.5
H27A C27 H27B 109.5
H27A C27 H27C 109.5
H27B C27 H27C 109.5
C25 C28 H28A 109.5
C25 C28 H28B 109.5
C25 C28 H28C 109.5
H28A C28 H28B 109.5
H28A C28 H28C 109.5
H28B C28 H28C 109.5
C30 C29 N2 118.4(2)
C34 C29 N2 117.8(2)
C34 C29 C30 123.8(2)
C29 C30 C35 121.6(2)
C31 C30 C29 117.2(3)
C31 C30 C35 121.2(3)
C30 C31 H31 119.7
C32 C31 C30 120.7(3)
C32 C31 H31 119.7
C31 C32 H32 119.6
C31 C32 C33 120.7(3)
C33 C32 H32 119.6
C32 C33 H33 119.5
C32 C33 C34 120.9(3)
C34 C33 H33 119.5
C29 C34 C44 121.3(2)
C33 C34 C29 116.7(3)
C33 C34 C44 122.0(3)
C36 C35 C30 119.0(3)
C36 C35 C40 120.4(3)
C40 C35 C30 120.5(2)
C35 C36 C41 120.8(3)
C37 C36 C35 119.1(3)
C37 C36 C41 120.1(3)
C36 C37 H37 119.4
C38 C37 C36 121.3(3)
C38 C37 H37 119.4
C37 C38 C42 120.4(3)
C39 C38 C37 118.7(3)
C39 C38 C42 120.9(3)
C38 C39 H39 119.0
C38 C39 C40 121.9(3)
C40 C39 H39 119.0
C35 C40 C43 121.9(3)
C39 C40 C35 118.5(3)
C39 C40 C43 119.5(3)
C36 C41 H41A 109.5
C36 C41 H41B 109.5
C36 C41 H41C 109.5
H41A C41 H41B 109.5
H41A C41 H41C 109.5
H41B C41 H41C 109.5
C38 C42 H42A 109.5
C38 C42 H42B 109.5
C38 C42 H42C 109.5
H42A C42 H42B 109.5
H42A C42 H42C 109.5
H42B C42 H42C 109.5
C40 C43 H43A 109.5
C40 C43 H43B 109.5
C40 C43 H43C 109.5
H43A C43 H43B 109.5
H43A C43 H43C 109.5
H43B C43 H43C 109.5
C45 C44 C34 120.8(3)
C49 C44 C34 119.0(2)
C49 C44 C45 120.2(3)
C44 C45 C50 121.5(3)
C46 C45 C44 118.6(3)
C46 C45 C50 119.9(3)
C45 C46 H46 118.9
C47 C46 C45 122.3(3)
C47 C46 H46 118.9
C46 C47 C48 118.2(3)
C46 C47 C51 120.7(3)
C48 C47 C51 121.1(3)
C47 C48 H48 119.2
C47 C48 C49 121.5(3)
C49 C48 H48 119.2
C44 C49 C52 121.0(3)
C48 C49 C44 119.2(3)
C48 C49 C52 119.8(3)
C45 C50 H50A 109.5
C45 C50 H50B 109.5
C45 C50 H50C 109.5
H50A C50 H50B 109.5
H50A C50 H50C 109.5
H50B C50 H50C 109.5
C47 C51 H51A 109.5
C47 C51 H51B 109.5
C47 C51 H51C 109.5
H51A C51 H51B 109.5
H51A C51 H51C 109.5
H51B C51 H51C 109.5
C49 C52 H52A 109.5
C49 C52 H52B 109.5
C49 C52 H52C 109.5
H52A C52 H52B 109.5
H52A C52 H52C 109.5
H52B C52 H52C 109.5
O1 C3 Fe1 178.2(4)
O2 C4 Fe1 177.3(9)
O1B C3B Fe1 175.3(7)

loop_
_geom_bond_atom_site_label_1
_geom_bond_atom_site_label_2
_geom_bond_distance
I1 Fe1 2.6496(5)
Fe1 C1 1.885(3)
Fe1 C2 1.880(3)
Fe1 I2 2.5616(6)
Fe1 C3 1.835(5)
Fe1 C4 1.891(5)
Fe1 I2B 2.333(2)
Fe1 I2C 2.4558(16)
Fe1 C3B 1.891(8)
N1 C1 1.152(3)
N1 C5 1.406(3)
N2 C2 1.156(3)
N2 C29 1.402(3)
C5 C6 1.398(4)
C5 C10 1.405(4)
C6 C7 1.399(4)
C6 C11 1.498(4)
C7 H7 0.9500
C7 C8 1.385(5)
C8 H8 0.9500
C8 C9 1.388(5)
C9 H9 0.9500
C9 C10 1.396(4)
C10 C20 1.492(4)
C11 C12 1.408(5)
C11 C16 1.402(4)
C12 C13 1.390(4)
C12 C17 1.515(4)
C13 H13 0.9500
C13 C14 1.389(5)
C14 C15 1.380(5)
C14 C18 1.513(5)
C15 H15 0.9500
C15 C16 1.410(4)
C16 C19 1.502(5)
C17 H17A 0.9800
C17 H17B 0.9800
C17 H17C 0.9800
C18 H18A 0.9800
C18 H18B 0.9800
C18 H18C 0.9800
C19 H19A 0.9800
C19 H19B 0.9800
C19 H19C 0.9800
C20 C21 1.409(4)
C20 C25 1.402(5)
C21 C22 1.389(5)
C21 C26 1.506(5)
C22 H22 0.9500
C22 C23 1.382(5)
C23 C24 1.399(5)
C23 C27 1.510(5)
C24 H24 0.9500
C24 C25 1.391(5)
C25 C28 1.512(4)
C26 H26A 0.9800
C26 H26B 0.9800
C26 H26C 0.9800
C27 H27A 0.9800
C27 H27B 0.9800
C27 H27C 0.9800
C28 H28A 0.9800
C28 H28B 0.9800
C28 H28C 0.9800
C29 C30 1.398(4)
C29 C34 1.398(4)
C30 C31 1.396(4)
C30 C35 1.491(4)
C31 H31 0.9500
C31 C32 1.383(5)
C32 H32 0.9500
C32 C33 1.389(5)
C33 H33 0.9500
C33 C34 1.397(4)
C34 C44 1.496(4)
C35 C36 1.402(4)
C35 C40 1.403(4)
C36 C37 1.391(4)
C36 C41 1.517(4)
C37 H37 0.9500
C37 C38 1.388(5)
C38 C39 1.387(4)
C38 C42 1.511(5)
C39 H39 0.9500
C39 C40 1.390(4)
C40 C43 1.508(4)
C41 H41A 0.9800
C41 H41B 0.9800
C41 H41C 0.9800
C42 H42A 0.9800
C42 H42B 0.9800
C42 H42C 0.9800
C43 H43A 0.9800
C43 H43B 0.9800
C43 H43C 0.9800
C44 C45 1.401(4)
C44 C49 1.399(4)
C45 C46 1.391(5)
C45 C50 1.508(5)
C46 H46 0.9500
C46 C47 1.384(5)
C47 C48 1.389(4)
C47 C51 1.507(5)
C48 H48 0.9500
C48 C49 1.392(4)
C49 C52 1.512(4)
C50 H50A 0.9800
C50 H50B 0.9800
C50 H50C 0.9800
C51 H51A 0.9800
C51 H51B 0.9800
C51 H51C 0.9800
C52 H52A 0.9800
C52 H52B 0.9800
C52 H52C 0.9800
O1 C3 1.150(5)
O2 C4 1.043(6)
O1B C3B 1.280(9)
